data_1555959
loop_
_publ_author_name
'Samineni, Ramesh'
'Bandi, Chandramohan Reddy C.'
'Srihari, Pabbaraja'
'Mehta, Goverdhan'

_publ_section_title
;
 Multiple Aryne Insertions into Oxindoles: Synthesis of Bioactive
 3,3-Diarylated Oxindoles and Dibenzo[b,e]azepin-6-ones.
;
_journal_issue 23
_journal_name_full 'Organic letters'
_journal_page_first 6184
_journal_page_last 6187
_journal_paper_doi 10.1021/acs.orglett.6b03224
_journal_volume 18
_journal_year 2016
_chemical_formula_moiety 'C26 H18 Cl N O'
_chemical_formula_sum 'C26 H18 Cl N O'
_chemical_formula_weight 395.86
_space_group_crystal_system triclinic
_space_group_IT_number 2
_space_group_name_Hall '-P 1'
_space_group_name_H-M_alt 'P -1'
_atom_sites_solution_hydrogens geom
_audit_creation_method SHELXL-2014/7
_cell_angle_alpha 90.170(3)
_cell_angle_beta 100.710(3)
_cell_angle_gamma 95.382(3)
_cell_formula_units_Z 2
_cell_length_a 8.9082(6)
_cell_length_b 9.9372(8)
_cell_length_c 11.1764(8)
_cell_measurement_reflns_used 7844
_cell_measurement_temperature 298(2)
_cell_measurement_theta_max 24.17
_cell_measurement_theta_min 2.34
_cell_volume 967.63(12)
_computing_cell_refinement 'Bruker SAINT'
_computing_data_collection 'Bruker APEX2'
_computing_data_reduction 'Bruker SAINT'
_computing_structure_refinement 'SHELXL-2014/7 (Sheldrick, 2014)'
_computing_structure_solution 'SHELXS-97 (Sheldrick 2008)'
_diffrn_ambient_temperature 298(2)
_diffrn_measured_fraction_theta_full 0.999
_diffrn_measured_fraction_theta_max 0.997
_diffrn_measurement_device_type 'Bruker APEX-II CCD'
_diffrn_measurement_method '\f and \w scans'
_diffrn_radiation_type MoK\a
_diffrn_radiation_wavelength 0.71073
_diffrn_reflns_av_R_equivalents 0.1391
_diffrn_reflns_av_unetI/netI 0.1137
_diffrn_reflns_Laue_measured_fraction_full 0.999
_diffrn_reflns_Laue_measured_fraction_max 0.997
_diffrn_reflns_limit_h_max 12
_diffrn_reflns_limit_h_min -12
_diffrn_reflns_limit_k_max 14
_diffrn_reflns_limit_k_min -14
_diffrn_reflns_limit_l_max 16
_diffrn_reflns_limit_l_min -16
_diffrn_reflns_number 58839
_diffrn_reflns_point_group_measured_fraction_full 0.999
_diffrn_reflns_point_group_measured_fraction_max 0.997
_diffrn_reflns_theta_full 25.242
_diffrn_reflns_theta_max 31.287
_diffrn_reflns_theta_min 2.338
_exptl_absorpt_coefficient_mu 0.215
_exptl_absorpt_correction_T_max 0.9747
_exptl_absorpt_correction_T_min 0.9623
_exptl_absorpt_correction_type multi-scan
_exptl_absorpt_process_details sadabs
_exptl_crystal_colour colourless
_exptl_crystal_density_diffrn 1.359
_exptl_crystal_description BLOCK
_exptl_crystal_F_000 412
_exptl_crystal_size_max 0.180
_exptl_crystal_size_mid 0.140
_exptl_crystal_size_min 0.120
_refine_diff_density_max 0.734
_refine_diff_density_min -0.277
_refine_diff_density_rms 0.052
_refine_ls_extinction_method none
_refine_ls_goodness_of_fit_ref 1.017
_refine_ls_hydrogen_treatment constr
_refine_ls_matrix_type full
_refine_ls_number_parameters 262
_refine_ls_number_reflns 6303
_refine_ls_number_restraints 0
_refine_ls_restrained_S_all 1.017
_refine_ls_R_factor_all 0.1769
_refine_ls_R_factor_gt 0.0675
_refine_ls_shift/su_max 0.000
_refine_ls_shift/su_mean 0.000
_refine_ls_structure_factor_coef Fsqd
_refine_ls_weighting_details 'w=1/[\s^2^(Fo^2^)+(0.0617P)^2^+0.1971P] where P=(Fo^2^+2Fc^2^)/3'
_refine_ls_weighting_scheme calc
_refine_ls_wR_factor_gt 0.1253
_refine_ls_wR_factor_ref 0.1544
_reflns_Friedel_coverage 0.000
_reflns_number_gt 3038
_reflns_number_total 6303
_reflns_threshold_expression 'I > 2\s(I)'
_cod_data_source_file ol6b03224_si_003.cif
_cod_data_source_block shelx
_cod_database_code 1555959
_shelx_shelxl_version_number 2014/7
_shelx_space_group_comment
;
The symmetry employed for this shelxl refinement is uniquely defined
by the following loop, which should always be used as a source of
symmetry information in preference to the above space-group names.
They are only intended as comments.
;
_shelx_estimated_absorpt_t_min 0.962
_shelx_estimated_absorpt_t_max 0.975

loop_
_space_group_symop_operation_xyz
'x, y, z'
'-x, -y, -z'

loop_
_atom_site_label
_atom_site_type_symbol
_atom_site_fract_x
_atom_site_fract_y
_atom_site_fract_z
_atom_site_U_iso_or_equiv
_atom_site_adp_type
_atom_site_occupancy
_atom_site_site_symmetry_order
_atom_site_calc_flag
_atom_site_refinement_flags_posn
_atom_site_refinement_flags_adp
Cl1 Cl 0.22778(7) 0.35962(6) 0.06194(6) 0.0589(2) Uani 1 1 d . .
O2 O 0.94481(14) 0.76005(15) 0.26177(15) 0.0476(4) Uani 1 1 d . .
N1 N 0.70753(16) 0.65816(16) 0.25789(15) 0.0308(4) Uani 1 1 d . .
C14 C 0.4561(2) 0.7492(2) 0.24888(18) 0.0301(4) Uani 1 1 d . .
C19 C 0.5294(2) 0.88506(19) 0.30279(18) 0.0323(5) Uani 1 1 d . .
C20 C 0.6205(2) 0.95028(19) 0.21309(18) 0.0310(4) Uani 1 1 d . .
C13 C 0.54354(19) 0.64692(19) 0.22259(18) 0.0292(4) Uani 1 1 d . .
C22 C 0.8067(2) 0.76665(19) 0.23744(19) 0.0319(5) Uani 1 1 d . .
C21 C 0.7449(2) 0.89102(19) 0.18174(18) 0.0318(4) Uani 1 1 d . .
C18A C 0.4720(2) 0.5277(2) 0.16563(18) 0.0355(5) Uani 1 1 d . .
H18A H 0.5303 0.4601 0.1478 0.043 Uiso 1 1 calc R U
C1B C 0.6216(2) 0.87806(19) 0.43242(18) 0.0317(5) Uani 1 1 d . .
C12C C 0.7751(2) 0.53939(19) 0.31045(19) 0.0315(5) Uani 1 1 d . .
C15D C 0.2976(2) 0.7257(2) 0.21794(19) 0.0366(5) Uani 1 1 d . .
H15D H 0.2381 0.7926 0.2356 0.044 Uiso 1 1 calc R U
C16E C 0.2250(2) 0.6074(2) 0.1621(2) 0.0420(5) Uani 1 1 d . .
H16E H 0.1185 0.5939 0.1429 0.050 Uiso 1 1 calc R U
C23F C 0.8257(2) 0.9558(2) 0.0998(2) 0.0428(5) Uani 1 1 d . .
H23F H 0.9106 0.9186 0.0810 0.051 Uiso 1 1 calc R U
C2G C 0.7486(2) 0.9674(2) 0.4748(2) 0.0429(5) Uani 1 1 d . .
H2G H 0.7840 1.0295 0.4218 0.051 Uiso 1 1 calc R U
C17H C 0.3139(2) 0.5096(2) 0.13536(19) 0.0382(5) Uani 1 1 d . .
C7I C 0.7648(2) 0.5059(2) 0.4276(2) 0.0453(6) Uani 1 1 d . .
H7I H 0.7131 0.5583 0.4725 0.054 Uiso 1 1 calc R U
C26J C 0.5806(2) 1.0708(2) 0.1588(2) 0.0398(5) Uani 1 1 d . .
H26J H 0.4985 1.1113 0.1791 0.048 Uiso 1 1 calc R U
C6K C 0.5718(2) 0.7872(2) 0.5139(2) 0.0427(5) Uani 1 1 d . .
H6K H 0.4854 0.7270 0.4880 0.051 Uiso 1 1 calc R U
C11L C 0.8495(2) 0.4607(2) 0.2429(2) 0.0432(5) Uani 1 1 d . .
H11L H 0.8546 0.4820 0.1627 0.052 Uiso 1 1 calc R U
C25M C 0.6599(3) 1.1315(2) 0.0758(2) 0.0467(6) Uani 1 1 d . .
H25M H 0.6304 1.2115 0.0397 0.056 Uiso 1 1 calc R U
C24N C 0.7824(3) 1.0737(2) 0.0464(2) 0.0493(6) Uani 1 1 d . .
H24N H 0.8361 1.1144 -0.0099 0.059 Uiso 1 1 calc R U
C3O C 0.8240(3) 0.9663(3) 0.5943(2) 0.0511(6) Uani 1 1 d . .
H3O H 0.9086 1.0282 0.6213 0.061 Uiso 1 1 calc R U
C4P C 0.7751(3) 0.8747(3) 0.6733(2) 0.0513(6) Uani 1 1 d . .
H4P H 0.8270 0.8733 0.7536 0.062 Uiso 1 1 calc R U
C9Q C 0.9085(3) 0.3180(2) 0.4130(3) 0.0548(7) Uani 1 1 d . .
H9Q H 0.9558 0.2444 0.4482 0.066 Uiso 1 1 calc R U
C8R C 0.8312(3) 0.3944(3) 0.4792(2) 0.0537(6) Uani 1 1 d . .
H8R H 0.8235 0.3712 0.5586 0.064 Uiso 1 1 calc R U
C5S C 0.6491(3) 0.7851(2) 0.6333(2) 0.0505(6) Uani 1 1 d . .
H5S H 0.6153 0.7225 0.6866 0.061 Uiso 1 1 calc R U
C10T C 0.9163(3) 0.3498(2) 0.2955(3) 0.0542(7) Uani 1 1 d . .
H10T H 0.9668 0.2964 0.2504 0.065 Uiso 1 1 calc R U

loop_
_atom_site_aniso_label
_atom_site_aniso_U_11
_atom_site_aniso_U_22
_atom_site_aniso_U_33
_atom_site_aniso_U_23
_atom_site_aniso_U_13
_atom_site_aniso_U_12
Cl1 0.0646(4) 0.0515(4) 0.0490(4) -0.0020(3) -0.0058(3) -0.0224(3)
O2 0.0243(7) 0.0394(9) 0.0786(12) 0.0073(8) 0.0087(7) 0.0023(6)
N1 0.0237(8) 0.0280(9) 0.0406(10) 0.0022(7) 0.0056(7) 0.0028(6)
C14 0.0262(9) 0.0338(11) 0.0308(11) 0.0057(9) 0.0070(8) 0.0027(8)
C19 0.0320(10) 0.0316(11) 0.0347(11) 0.0025(9) 0.0100(8) 0.0030(8)
C20 0.0311(10) 0.0285(11) 0.0329(11) -0.0008(9) 0.0055(8) 0.0015(8)
C13 0.0240(9) 0.0302(10) 0.0331(11) 0.0041(8) 0.0057(8) 0.0012(8)
C22 0.0258(10) 0.0306(11) 0.0410(12) 0.0004(9) 0.0101(8) 0.0027(8)
C21 0.0292(10) 0.0277(10) 0.0383(12) -0.0015(9) 0.0072(8) 0.0007(8)
C18A 0.0366(11) 0.0338(11) 0.0358(12) 0.0030(9) 0.0068(9) 0.0010(9)
C1B 0.0341(10) 0.0291(10) 0.0355(12) -0.0030(9) 0.0130(9) 0.0084(8)
C12C 0.0238(9) 0.0272(10) 0.0425(12) 0.0021(9) 0.0033(8) 0.0021(8)
C15D 0.0268(10) 0.0431(12) 0.0417(13) 0.0076(10) 0.0094(9) 0.0066(9)
C16E 0.0253(10) 0.0532(14) 0.0449(13) 0.0099(11) 0.0032(9) -0.0032(10)
C23F 0.0390(11) 0.0413(13) 0.0515(14) 0.0034(11) 0.0186(10) 0.0016(9)
C2G 0.0433(12) 0.0411(13) 0.0447(14) -0.0003(10) 0.0123(10) -0.0020(10)
C17H 0.0392(11) 0.0390(12) 0.0313(11) 0.0047(9) 0.0007(9) -0.0110(9)
C7I 0.0423(12) 0.0490(14) 0.0477(14) 0.0082(11) 0.0136(10) 0.0095(10)
C26J 0.0447(12) 0.0329(12) 0.0446(13) 0.0030(10) 0.0124(10) 0.0103(9)
C6K 0.0485(12) 0.0385(12) 0.0428(14) -0.0013(10) 0.0159(10) -0.0022(10)
C11L 0.0431(12) 0.0396(13) 0.0487(14) 0.0004(11) 0.0092(10) 0.0117(10)
C25M 0.0563(14) 0.0351(12) 0.0489(14) 0.0113(10) 0.0093(11) 0.0064(10)
C24N 0.0558(14) 0.0458(14) 0.0496(15) 0.0145(11) 0.0210(12) -0.0009(11)
C3O 0.0438(13) 0.0556(15) 0.0519(16) -0.0127(13) 0.0051(11) 0.0031(11)
C4P 0.0591(15) 0.0582(16) 0.0385(14) -0.0059(12) 0.0048(11) 0.0245(13)
C9Q 0.0461(13) 0.0341(13) 0.080(2) 0.0152(13) -0.0009(13) 0.0056(10)
C8R 0.0481(13) 0.0539(16) 0.0578(16) 0.0235(13) 0.0080(12) 0.0018(12)
C5S 0.0731(16) 0.0464(14) 0.0370(14) 0.0051(11) 0.0201(12) 0.0126(13)
C10T 0.0495(14) 0.0397(14) 0.0730(19) -0.0037(13) 0.0052(12) 0.0158(11)

loop_
_atom_type_symbol
_atom_type_description
_atom_type_scat_dispersion_real
_atom_type_scat_dispersion_imag
_atom_type_scat_source
C C 0.0033 0.0016 'International Tables Vol C Tables 4.2.6.8 and 6.1.1.4'
H H 0.0000 0.0000 'International Tables Vol C Tables 4.2.6.8 and 6.1.1.4'
N N 0.0061 0.0033 'International Tables Vol C Tables 4.2.6.8 and 6.1.1.4'
O O 0.0106 0.0060 'International Tables Vol C Tables 4.2.6.8 and 6.1.1.4'
Cl Cl 0.1484 0.1585 'International Tables Vol C Tables 4.2.6.8 and 6.1.1.4'

loop_
_geom_angle_atom_site_label_1
_geom_angle_atom_site_label_2
_geom_angle_atom_site_label_3
_geom_angle
C22 N1 C13 125.99(16)
C22 N1 C12C 117.17(15)
C13 N1 C12C 116.61(14)
C15D C14 C13 117.87(18)
C15D C14 C19 119.96(18)
C13 C14 C19 122.08(16)
C20 C19 C14 107.56(16)
C20 C19 C1B 114.01(15)
C14 C19 C1B 113.94(16)
C26J C20 C21 118.46(18)
C26J C20 C19 120.15(17)
C21 C20 C19 121.39(17)
C18A C13 C14 120.21(17)
C18A C13 N1 117.73(17)
C14 C13 N1 122.00(17)
O2 C22 N1 120.15(18)
O2 C22 C21 119.88(17)
N1 C22 C21 119.94(16)
C23F C21 C20 119.09(19)
C23F C21 C22 116.14(17)
C20 C21 C22 124.59(17)
C17H C18A C13 119.83(19)
C17H C18A H18A 120.1
C13 C18A H18A 120.1
C2G C1B C6K 117.9(2)
C2G C1B C19 121.74(18)
C6K C1B C19 120.20(18)
C7I C12C C11L 120.12(19)
C7I C12C N1 119.67(18)
C11L C12C N1 120.22(19)
C16E C15D C14 122.5(2)
C16E C15D H15D 118.7
C14 C15D H15D 118.7
C17H C16E C15D 118.36(18)
C17H C16E H16E 120.8
C15D C16E H16E 120.8
C24N C23F C21 121.1(2)
C24N C23F H23F 119.4
C21 C23F H23F 119.4
C1B C2G C3O 121.1(2)
C1B C2G H2G 119.4
C3O C2G H2G 119.4
C16E C17H C18A 121.20(19)
C16E C17H Cl1 120.13(15)
C18A C17H Cl1 118.67(17)
C12C C7I C8R 120.1(2)
C12C C7I H7I 120.0
C8R C7I H7I 120.0
C25M C26J C20 121.5(2)
C25M C26J H26J 119.3
C20 C26J H26J 119.3
C5S C6K C1B 120.8(2)
C5S C6K H6K 119.6
C1B C6K H6K 119.6
C12C C11L C10T 119.4(2)
C12C C11L H11L 120.3
C10T C11L H11L 120.3
C24N C25M C26J 119.8(2)
C24N C25M H25M 120.1
C26J C25M H25M 120.1
C25M C24N C23F 120.0(2)
C25M C24N H24N 120.0
C23F C24N H24N 120.0
C4P C3O C2G 120.4(2)
C4P C3O H3O 119.8
C2G C3O H3O 119.8
C3O C4P C5S 119.5(2)
C3O C4P H4P 120.3
C5S C4P H4P 120.3
C10T C9Q C8R 120.1(2)
C10T C9Q H9Q 119.9
C8R C9Q H9Q 119.9
C9Q C8R C7I 119.8(2)
C9Q C8R H8R 120.1
C7I C8R H8R 120.1
C4P C5S C6K 120.2(2)
C4P C5S H5S 119.9
C6K C5S H5S 119.9
C9Q C10T C11L 120.5(2)
C9Q C10T H10T 119.8
C11L C10T H10T 119.8

loop_
_geom_bond_atom_site_label_1
_geom_bond_atom_site_label_2
_geom_bond_distance
Cl1 C17H 1.740(2)
O2 C22 1.218(2)
N1 C22 1.376(2)
N1 C13 1.434(2)
N1 C12C 1.451(2)
C14 C15D 1.387(3)
C14 C13 1.399(3)
C14 C19 1.515(3)
C19 C20 1.514(3)
C19 C1B 1.532(3)
C20 C26J 1.390(3)
C20 C21 1.401(3)
C13 C18A 1.385(3)
C22 C21 1.491(3)
C21 C23F 1.390(3)
C18A C17H 1.380(3)
C18A H18A 0.9300
C1B C2G 1.379(3)
C1B C6K 1.386(3)
C12C C7I 1.369(3)
C12C C11L 1.378(3)
C15D C16E 1.376(3)
C15D H15D 0.9300
C16E C17H 1.375(3)
C16E H16E 0.9300
C23F C24N 1.372(3)
C23F H23F 0.9300
C2G C3O 1.380(3)
C2G H2G 0.9300
C7I C8R 1.382(3)
C7I H7I 0.9300
C26J C25M 1.375(3)
C26J H26J 0.9300
C6K C5S 1.385(3)
C6K H6K 0.9300
C11L C10T 1.382(3)
C11L H11L 0.9300
C25M C24N 1.371(3)
C25M H25M 0.9300
C24N H24N 0.9300
C3O C4P 1.368(3)
C3O H3O 0.9300
C4P C5S 1.370(3)
C4P H4P 0.9300
C9Q C10T 1.364(4)
C9Q C8R 1.372(4)
C9Q H9Q 0.9300
C8R H8R 0.9300
C5S H5S 0.9300
C10T H10T 0.9300
